data_4031813
loop_
_publ_author_name
'Shi, Hang'
'Tan, Ceheng'
'Zhang, Weibin'
'Zhang, Zichun'
'Long, Rong'
'Gong, Jianxian'
'Luo, Tuoping'
'Yang, Zhen'

_publ_section_title
;
 Gold-Catalyzed Enantio- and Diastereoselective Syntheses of Left
 Fragments of Azadirachtin/Meliacarpin-Type Limonoids.
;
_journal_issue 3
_journal_name_full 'The Journal of organic chemistry'
_journal_page_first 751
_journal_page_last 771
_journal_paper_doi 10.1021/acs.joc.5b02560
_journal_volume 81
_journal_year 2016
_chemical_formula_moiety 'C30 H50 O4 Si2'
_chemical_formula_sum 'C30 H50 O4 Si2'
_chemical_formula_weight 530.88
_chemical_name_systematic
;
 ?
;
_space_group_IT_number 14
_symmetry_cell_setting monoclinic
_symmetry_space_group_name_Hall '-P 2yn'
_symmetry_space_group_name_H-M 'P 1 21/n 1'
_atom_sites_solution_hydrogens geom
_atom_sites_solution_primary direct
_atom_sites_solution_secondary difmap
_audit_creation_method SHELXL-97
_cell_angle_alpha 90.00
_cell_angle_beta 92.142(7)
_cell_angle_gamma 90.00
_cell_formula_units_Z 4
_cell_length_a 7.70560(10)
_cell_length_b 31.3414(6)
_cell_length_c 12.9403(9)
_cell_measurement_reflns_used 14380
_cell_measurement_temperature 113(2)
_cell_measurement_theta_max 68.20
_cell_measurement_theta_min 6.60
_cell_volume 3123.0(2)
_computing_cell_refinement 'CrystalClear-SM Auto 2.0 r4'
_computing_data_collection 'CrystalClear-SM Auto 2.0 r4 (Rigaku, 2009)'
_computing_data_reduction 'CrystalClear-SM Auto 2.0 r4'
_computing_molecular_graphics 'CrystalStructure 4.0'
_computing_publication_material 'CrystalStructure 4.0 (Rigaku, 2009)'
_computing_structure_refinement 'SHELXL97 (Sheldrick, 1997)'
_computing_structure_solution 'SHELXS97 (Sheldrick, 1997)'
_diffrn_ambient_temperature 113(2)
_diffrn_measured_fraction_theta_full 0.981
_diffrn_measured_fraction_theta_max 0.981
_diffrn_measurement_device_type 'Rigaku Saturn944+ CCD'
_diffrn_measurement_method \w
_diffrn_radiation_monochromator graphite
_diffrn_radiation_source 'fine-focus sealed tube'
_diffrn_radiation_type CuK\a
_diffrn_radiation_wavelength 1.54178
_diffrn_reflns_av_R_equivalents 0.0661
_diffrn_reflns_av_sigmaI/netI 0.0705
_diffrn_reflns_limit_h_max 8
_diffrn_reflns_limit_h_min -9
_diffrn_reflns_limit_k_max 37
_diffrn_reflns_limit_k_min -34
_diffrn_reflns_limit_l_max 15
_diffrn_reflns_limit_l_min -13
_diffrn_reflns_number 19652
_diffrn_reflns_theta_full 68.22
_diffrn_reflns_theta_max 68.22
_diffrn_reflns_theta_min 6.58
_exptl_absorpt_coefficient_mu 1.266
_exptl_absorpt_correction_T_max 0.782
_exptl_absorpt_correction_T_min 0.500
_exptl_absorpt_correction_type multi-scan
_exptl_absorpt_process_details 'Jacobson, R. (1998) Private communication'
_exptl_crystal_colour colorless
_exptl_crystal_density_diffrn 1.129
_exptl_crystal_density_method 'not measured'
_exptl_crystal_description prism
_exptl_crystal_F_000 1160
_exptl_crystal_size_max 0.20
_exptl_crystal_size_mid 0.20
_exptl_crystal_size_min 0.10
_refine_diff_density_max 1.060
_refine_diff_density_min -0.382
_refine_diff_density_rms 0.075
_refine_ls_extinction_coef 0.0030(4)
_refine_ls_extinction_expression Fc^*^=kFc[1+0.001xFc^2^\l^3^/sin(2\q)]^-1/4^
_refine_ls_extinction_method SHELXL
_refine_ls_goodness_of_fit_ref 1.099
_refine_ls_hydrogen_treatment mixed
_refine_ls_matrix_type full
_refine_ls_number_parameters 338
_refine_ls_number_reflns 5614
_refine_ls_number_restraints 0
_refine_ls_restrained_S_all 1.099
_refine_ls_R_factor_all 0.0775
_refine_ls_R_factor_gt 0.0600
_refine_ls_shift/su_max 0.003
_refine_ls_shift/su_mean 0.000
_refine_ls_structure_factor_coef Fsqd
_refine_ls_weighting_details 'calc w=1/[\s^2^(Fo^2^)+(0.0804P)^2^+2.6860P] where P=(Fo^2^+2Fc^2^)/3'
_refine_ls_weighting_scheme calc
_refine_ls_wR_factor_gt 0.1564
_refine_ls_wR_factor_ref 0.1765
_reflns_number_gt 4241
_reflns_number_total 5614
_reflns_threshold_expression >2\s(I)
_cod_data_source_file jo5b02560_si_002.cif
_cod_data_source_block a
_cod_depositor_comments 'Adding full bibliography for 4031812--4031816.cif.'
_cod_original_sg_symbol_H-M 'P 21/n'
_cod_database_code 4031813

loop_
_symmetry_equiv_pos_as_xyz
'x, y, z'
'-x+1/2, y+1/2, -z+1/2'
'-x, -y, -z'
'x-1/2, -y-1/2, z-1/2'

loop_
_atom_site_label
_atom_site_type_symbol
_atom_site_fract_x
_atom_site_fract_y
_atom_site_fract_z
_atom_site_U_iso_or_equiv
_atom_site_adp_type
_atom_site_occupancy
_atom_site_symmetry_multiplicity
_atom_site_calc_flag
_atom_site_refinement_flags
Si1 Si 0.00519(10) 0.40314(3) 0.65472(6) 0.0266(2) Uani 1 1 d .
Si2 Si 0.35250(9) 0.39848(2) 0.14980(6) 0.0213(2) Uani 1 1 d .
O1 O 0.2094(2) 0.24560(6) 0.30871(14) 0.0243(5) Uani 1 1 d .
O2 O 0.3713(3) 0.21512(6) 0.58745(15) 0.0260(5) Uani 1 1 d .
O3 O 0.2584(3) 0.25203(6) 0.71174(15) 0.0289(5) Uani 1 1 d .
O4 O 0.5577(3) 0.32120(7) 0.69446(16) 0.0353(5) Uani 1 1 d .
H4 H 0.5860 0.2995 0.7293 0.053 Uiso 1 1 calc R
C1 C 0.0810(5) 0.48869(11) 0.7001(3) 0.0421(9) Uani 1 1 d .
H1A H 0.0224 0.4842 0.7652 0.063 Uiso 1 1 calc R
H1B H -0.0047 0.4969 0.6459 0.063 Uiso 1 1 calc R
H1C H 0.1675 0.5114 0.7094 0.063 Uiso 1 1 calc R
C2 C 0.1716(4) 0.44724(10) 0.6687(2) 0.0291(7) Uani 1 1 d .
C3 C 0.1236(4) 0.35506(9) 0.6167(2) 0.0262(7) Uani 1 1 d .
C4 C 0.2170(4) 0.32577(9) 0.5962(2) 0.0234(6) Uani 1 1 d .
C5 C 0.3409(3) 0.29291(9) 0.5645(2) 0.0200(6) Uani 1 1 d .
C6 C 0.3304(3) 0.28563(8) 0.4476(2) 0.0188(6) Uani 1 1 d .
H6 H 0.3709 0.3124 0.4140 0.023 Uiso 1 1 calc R
C7 C 0.1582(3) 0.27281(9) 0.3933(2) 0.0212(6) Uani 1 1 d .
H7 H 0.0874 0.2559 0.4419 0.025 Uiso 1 1 calc R
C8 C 0.0495(3) 0.30972(9) 0.3490(2) 0.0216(6) Uani 1 1 d .
H8A H -0.0525 0.2980 0.3099 0.026 Uiso 1 1 calc R
H8B H 0.0062 0.3269 0.4068 0.026 Uiso 1 1 calc R
C9 C 0.1463(3) 0.33750(9) 0.2809(2) 0.0222(6) Uani 1 1 d .
C10 C 0.2308(3) 0.35991(9) 0.2263(2) 0.0254(6) Uani 1 1 d .
C11 C 0.5525(4) 0.41388(10) 0.2296(2) 0.0269(6) Uani 1 1 d .
H11 H 0.6182 0.4354 0.1894 0.032 Uiso 1 1 calc R
C12 C 0.6742(4) 0.37609(11) 0.2534(3) 0.0365(8) Uani 1 1 d .
H12A H 0.7749 0.3859 0.2953 0.055 Uiso 1 1 calc R
H12B H 0.7135 0.3640 0.1884 0.055 Uiso 1 1 calc R
H12C H 0.6120 0.3542 0.2915 0.055 Uiso 1 1 calc R
C13 C 0.2888(4) 0.48465(10) 0.0822(3) 0.0378(8) Uani 1 1 d .
H13A H 0.3147 0.4778 0.0105 0.057 Uiso 1 1 calc R
H13B H 0.3968 0.4919 0.1207 0.057 Uiso 1 1 calc R
H13C H 0.2092 0.5090 0.0832 0.057 Uiso 1 1 calc R
C14 C 0.2041(4) 0.44599(9) 0.1326(2) 0.0262(6) Uani 1 1 d .
H14 H 0.1738 0.4552 0.2037 0.031 Uiso 1 1 calc R
C15 C 0.0329(4) 0.43459(11) 0.0760(3) 0.0360(8) Uani 1 1 d .
H15A H -0.0473 0.4588 0.0793 0.054 Uiso 1 1 calc R
H15B H -0.0183 0.4096 0.1089 0.054 Uiso 1 1 calc R
H15C H 0.0545 0.4280 0.0036 0.054 Uiso 1 1 calc R
C16 C 0.4999(4) 0.43505(11) 0.3309(2) 0.0375(8) Uani 1 1 d .
H16A H 0.4295 0.4151 0.3700 0.056 Uiso 1 1 calc R
H16B H 0.4321 0.4609 0.3151 0.056 Uiso 1 1 calc R
H16C H 0.6044 0.4427 0.3723 0.056 Uiso 1 1 calc R
C17 C 0.3965(3) 0.24300(10) 0.3079(2) 0.0244(6) Uani 1 1 d .
H17A H 0.4441 0.2652 0.2625 0.029 Uiso 1 1 calc R
H17B H 0.4340 0.2146 0.2836 0.029 Uiso 1 1 calc R
C18 C 0.4559(3) 0.25023(8) 0.4203(2) 0.0206(6) Uani 1 1 d .
C19 C 0.4161(4) 0.20951(9) 0.4799(2) 0.0238(6) Uani 1 1 d .
H19A H 0.3187 0.1946 0.4431 0.029 Uiso 1 1 calc R
H19B H 0.5188 0.1906 0.4780 0.029 Uiso 1 1 calc R
C20 C 0.3155(3) 0.25237(9) 0.6260(2) 0.0216(6) Uani 1 1 d .
C21 C -0.1002(5) 0.39199(11) 0.7787(3) 0.0489(10) Uani 1 1 d .
H21A H -0.1851 0.3690 0.7684 0.073 Uiso 1 1 calc R
H21B H -0.1592 0.4178 0.8019 0.073 Uiso 1 1 calc R
H21C H -0.0118 0.3834 0.8310 0.073 Uiso 1 1 calc R
C22 C -0.1611(5) 0.41580(13) 0.5522(3) 0.0564(11) Uani 1 1 d .
H22A H -0.1045 0.4203 0.4865 0.085 Uiso 1 1 calc R
H22B H -0.2235 0.4418 0.5709 0.085 Uiso 1 1 calc R
H22C H -0.2434 0.3920 0.5449 0.085 Uiso 1 1 calc R
C23 C 0.2606(5) 0.45400(12) 0.5664(3) 0.0475(9) Uani 1 1 d .
H23A H 0.3461 0.4770 0.5744 0.071 Uiso 1 1 calc R
H23B H 0.1735 0.4617 0.5125 0.071 Uiso 1 1 calc R
H23C H 0.3193 0.4276 0.5469 0.071 Uiso 1 1 calc R
C24 C 0.3085(5) 0.43538(12) 0.7518(3) 0.0447(9) Uani 1 1 d .
H24A H 0.3658 0.4088 0.7325 0.067 Uiso 1 1 calc R
H24B H 0.2527 0.4315 0.8180 0.067 Uiso 1 1 calc R
H24C H 0.3949 0.4583 0.7585 0.067 Uiso 1 1 calc R
C25 C 0.5320(3) 0.30976(9) 0.5903(2) 0.0229(6) Uani 1 1 d .
H25 H 0.5456 0.3365 0.5493 0.027 Uiso 1 1 calc R
C26 C 0.6694(3) 0.27873(9) 0.5536(2) 0.0239(6) Uani 1 1 d .
H26A H 0.6681 0.2528 0.5971 0.029 Uiso 1 1 calc R
H26B H 0.7853 0.2921 0.5632 0.029 Uiso 1 1 calc R
C27 C 0.6417(3) 0.26578(10) 0.4397(2) 0.0248(6) Uani 1 1 d .
H27A H 0.6641 0.2905 0.3946 0.030 Uiso 1 1 calc R
H27B H 0.7241 0.2428 0.4227 0.030 Uiso 1 1 calc R
C28 C 0.4060(4) 0.37356(9) 0.0218(2) 0.0261(6) Uani 1 1 d .
H28 H 0.3015 0.3776 -0.0254 0.031 Uiso 1 1 calc R
C29 C 0.5570(4) 0.39591(11) -0.0293(3) 0.0352(8) Uani 1 1 d .
H29A H 0.6640 0.3915 0.0127 0.053 Uiso 1 1 calc R
H29B H 0.5328 0.4265 -0.0347 0.053 Uiso 1 1 calc R
H29C H 0.5711 0.3841 -0.0986 0.053 Uiso 1 1 calc R
C30 C 0.4394(4) 0.32543(10) 0.0280(3) 0.0351(8) Uani 1 1 d .
H30A H 0.4553 0.3142 -0.0416 0.053 Uiso 1 1 calc R
H30B H 0.3399 0.3113 0.0584 0.053 Uiso 1 1 calc R
H30C H 0.5442 0.3200 0.0712 0.053 Uiso 1 1 calc R

loop_
_atom_site_aniso_label
_atom_site_aniso_U_11
_atom_site_aniso_U_22
_atom_site_aniso_U_33
_atom_site_aniso_U_23
_atom_site_aniso_U_13
_atom_site_aniso_U_12
Si1 0.0257(4) 0.0251(5) 0.0289(5) -0.0056(3) -0.0023(3) 0.0037(3)
Si2 0.0204(4) 0.0223(4) 0.0212(4) 0.0023(3) 0.0001(3) 0.0000(3)
O1 0.0228(10) 0.0275(11) 0.0225(10) -0.0065(8) -0.0014(8) 0.0001(8)
O2 0.0312(11) 0.0247(11) 0.0223(11) 0.0017(8) 0.0040(8) 0.0030(8)
O3 0.0305(11) 0.0357(12) 0.0208(11) 0.0051(9) 0.0063(9) 0.0031(9)
O4 0.0433(13) 0.0321(12) 0.0299(12) -0.0040(9) -0.0068(10) 0.0025(10)
C1 0.046(2) 0.0307(18) 0.050(2) -0.0099(15) 0.0095(17) -0.0015(15)
C2 0.0350(16) 0.0289(16) 0.0235(16) -0.0040(12) 0.0013(13) -0.0005(13)
C3 0.0291(15) 0.0273(16) 0.0220(15) -0.0010(12) -0.0035(12) 0.0001(13)
C4 0.0249(14) 0.0273(16) 0.0178(14) -0.0014(11) -0.0035(11) -0.0016(12)
C5 0.0208(13) 0.0221(14) 0.0170(14) 0.0018(11) -0.0007(11) 0.0033(11)
C6 0.0185(13) 0.0221(14) 0.0155(14) -0.0018(11) -0.0012(10) 0.0001(11)
C7 0.0222(13) 0.0221(15) 0.0195(14) -0.0034(11) 0.0038(11) -0.0018(11)
C8 0.0195(13) 0.0274(15) 0.0180(14) 0.0005(11) 0.0004(11) 0.0012(11)
C9 0.0189(13) 0.0270(15) 0.0206(15) 0.0029(12) -0.0010(11) 0.0011(11)
C10 0.0222(14) 0.0277(16) 0.0262(16) 0.0024(12) -0.0009(12) 0.0044(12)
C11 0.0272(15) 0.0282(16) 0.0252(16) 0.0018(12) -0.0014(12) -0.0031(12)
C12 0.0306(16) 0.0410(19) 0.0377(19) 0.0052(15) -0.0021(14) 0.0051(14)
C13 0.0411(18) 0.0294(18) 0.043(2) 0.0072(14) -0.0002(15) 0.0020(14)
C14 0.0297(15) 0.0277(16) 0.0212(15) 0.0031(12) 0.0011(12) 0.0045(12)
C15 0.0291(16) 0.0386(19) 0.0400(19) 0.0019(15) -0.0033(14) 0.0073(14)
C16 0.0383(18) 0.043(2) 0.0302(18) -0.0052(14) -0.0055(14) -0.0005(15)
C17 0.0199(13) 0.0335(16) 0.0199(15) -0.0037(12) 0.0009(11) 0.0030(12)
C18 0.0223(13) 0.0208(14) 0.0186(14) 0.0014(11) 0.0002(11) 0.0006(11)
C19 0.0261(14) 0.0277(15) 0.0177(14) -0.0021(11) 0.0010(11) 0.0010(12)
C20 0.0166(13) 0.0262(16) 0.0220(15) -0.0019(11) -0.0008(11) -0.0004(11)
C21 0.054(2) 0.037(2) 0.058(2) -0.0148(17) 0.0284(19) -0.0100(17)
C22 0.052(2) 0.041(2) 0.074(3) -0.009(2) -0.028(2) 0.0083(18)
C23 0.064(2) 0.043(2) 0.037(2) -0.0024(16) 0.0198(18) -0.0072(18)
C24 0.0401(19) 0.048(2) 0.045(2) -0.0035(17) -0.0106(16) -0.0042(16)
C25 0.0248(14) 0.0247(15) 0.0188(14) -0.0003(11) -0.0034(11) -0.0042(12)
C26 0.0204(13) 0.0283(16) 0.0229(15) 0.0029(12) -0.0016(11) -0.0012(12)
C27 0.0226(14) 0.0295(16) 0.0223(15) 0.0032(12) 0.0011(12) 0.0017(12)
C28 0.0220(14) 0.0277(16) 0.0286(16) -0.0012(12) 0.0010(12) 0.0015(12)
C29 0.0345(17) 0.0393(19) 0.0323(18) 0.0014(14) 0.0072(14) -0.0001(14)
C30 0.0330(17) 0.0301(17) 0.042(2) -0.0082(14) 0.0059(14) 0.0008(14)

loop_
_atom_type_symbol
_atom_type_description
_atom_type_scat_dispersion_real
_atom_type_scat_dispersion_imag
_atom_type_scat_source
C C 0.0181 0.0091 'International Tables Vol C Tables 4.2.6.8 and 6.1.1.4'
H H 0.0000 0.0000 'International Tables Vol C Tables 4.2.6.8 and 6.1.1.4'
O O 0.0492 0.0322 'International Tables Vol C Tables 4.2.6.8 and 6.1.1.4'
Si Si 0.2541 0.3302 'International Tables Vol C Tables 4.2.6.8 and 6.1.1.4'

loop_
_geom_angle_atom_site_label_1
_geom_angle_atom_site_label_2
_geom_angle_atom_site_label_3
_geom_angle
C3 Si1 C22 108.72(16)
C3 Si1 C21 108.34(15)
C22 Si1 C21 110.2(2)
C3 Si1 C2 106.45(13)
C22 Si1 C2 111.14(17)
C21 Si1 C2 111.83(15)
C10 Si2 C14 105.26(13)
C10 Si2 C11 107.23(13)
C14 Si2 C11 110.00(13)
C10 Si2 C28 109.38(13)
C14 Si2 C28 111.96(13)
C11 Si2 C28 112.64(13)
C17 O1 C7 109.75(19)
C20 O2 C19 123.3(2)
C25 O4 H4 109.5
C2 C1 H1A 109.5
C2 C1 H1B 109.5
H1A C1 H1B 109.5
C2 C1 H1C 109.5
H1A C1 H1C 109.5
H1B C1 H1C 109.5
C24 C2 C23 108.9(3)
C24 C2 C1 109.2(3)
C23 C2 C1 109.6(3)
C24 C2 Si1 109.8(2)
C23 C2 Si1 110.1(2)
C1 C2 Si1 109.3(2)
C4 C3 Si1 172.9(3)
C3 C4 C5 174.2(3)
C4 C5 C20 110.1(2)
C4 C5 C6 111.6(2)
C20 C5 C6 113.0(2)
C4 C5 C25 108.3(2)
C20 C5 C25 107.8(2)
C6 C5 C25 105.8(2)
C18 C6 C5 109.1(2)
C18 C6 C7 104.4(2)
C5 C6 C7 120.4(2)
C18 C6 H6 107.4
C5 C6 H6 107.4
C7 C6 H6 107.4
O1 C7 C8 108.8(2)
O1 C7 C6 104.15(19)
C8 C7 C6 115.3(2)
O1 C7 H7 109.5
C8 C7 H7 109.5
C6 C7 H7 109.5
C9 C8 C7 113.1(2)
C9 C8 H8A 109.0
C7 C8 H8A 109.0
C9 C8 H8B 109.0
C7 C8 H8B 109.0
H8A C8 H8B 107.8
C10 C9 C8 177.9(3)
C9 C10 Si2 174.6(3)
C12 C11 C16 109.9(3)
C12 C11 Si2 113.2(2)
C16 C11 Si2 109.9(2)
C12 C11 H11 107.9
C16 C11 H11 107.9
Si2 C11 H11 107.9
C11 C12 H12A 109.5
C11 C12 H12B 109.5
H12A C12 H12B 109.5
C11 C12 H12C 109.5
H12A C12 H12C 109.5
H12B C12 H12C 109.5
C14 C13 H13A 109.5
C14 C13 H13B 109.5
H13A C13 H13B 109.5
C14 C13 H13C 109.5
H13A C13 H13C 109.5
H13B C13 H13C 109.5
C15 C14 C13 110.8(3)
C15 C14 Si2 112.4(2)
C13 C14 Si2 114.1(2)
C15 C14 H14 106.3
C13 C14 H14 106.3
Si2 C14 H14 106.3
C14 C15 H15A 109.5
C14 C15 H15B 109.5
H15A C15 H15B 109.5
C14 C15 H15C 109.5
H15A C15 H15C 109.5
H15B C15 H15C 109.5
C11 C16 H16A 109.5
C11 C16 H16B 109.5
H16A C16 H16B 109.5
C11 C16 H16C 109.5
H16A C16 H16C 109.5
H16B C16 H16C 109.5
O1 C17 C18 104.4(2)
O1 C17 H17A 110.9
C18 C17 H17A 110.9
O1 C17 H17B 110.9
C18 C17 H17B 110.9
H17A C17 H17B 108.9
C6 C18 C27 109.3(2)
C6 C18 C17 99.2(2)
C27 C18 C17 116.8(2)
C6 C18 C19 110.5(2)
C27 C18 C19 112.9(2)
C17 C18 C19 107.3(2)
O2 C19 C18 116.1(2)
O2 C19 H19A 108.3
C18 C19 H19A 108.3
O2 C19 H19B 108.3
C18 C19 H19B 108.3
H19A C19 H19B 107.4
O3 C20 O2 117.7(2)
O3 C20 C5 123.2(2)
O2 C20 C5 118.9(2)
Si1 C21 H21A 109.5
Si1 C21 H21B 109.5
H21A C21 H21B 109.5
Si1 C21 H21C 109.5
H21A C21 H21C 109.5
H21B C21 H21C 109.5
Si1 C22 H22A 109.5
Si1 C22 H22B 109.5
H22A C22 H22B 109.5
Si1 C22 H22C 109.5
H22A C22 H22C 109.5
H22B C22 H22C 109.5
C2 C23 H23A 109.5
C2 C23 H23B 109.5
H23A C23 H23B 109.5
C2 C23 H23C 109.5
H23A C23 H23C 109.5
H23B C23 H23C 109.5
C2 C24 H24A 109.5
C2 C24 H24B 109.5
H24A C24 H24B 109.5
C2 C24 H24C 109.5
H24A C24 H24C 109.5
H24B C24 H24C 109.5
O4 C25 C26 112.8(2)
O4 C25 C5 112.6(2)
C26 C25 C5 111.8(2)
O4 C25 H25 106.4
C26 C25 H25 106.4
C5 C25 H25 106.4
C25 C26 C27 113.2(2)
C25 C26 H26A 108.9
C27 C26 H26A 108.9
C25 C26 H26B 108.9
C27 C26 H26B 108.9
H26A C26 H26B 107.8
C18 C27 C26 109.8(2)
C18 C27 H27A 109.7
C26 C27 H27A 109.7
C18 C27 H27B 109.7
C26 C27 H27B 109.7
H27A C27 H27B 108.2
C29 C28 C30 110.2(2)
C29 C28 Si2 112.6(2)
C30 C28 Si2 113.7(2)
C29 C28 H28 106.6
C30 C28 H28 106.6
Si2 C28 H28 106.6
C28 C29 H29A 109.5
C28 C29 H29B 109.5
H29A C29 H29B 109.5
C28 C29 H29C 109.5
H29A C29 H29C 109.5
H29B C29 H29C 109.5
C28 C30 H30A 109.5
C28 C30 H30B 109.5
H30A C30 H30B 109.5
C28 C30 H30C 109.5
H30A C30 H30C 109.5
H30B C30 H30C 109.5

loop_
_geom_bond_atom_site_label_1
_geom_bond_atom_site_label_2
_geom_bond_distance
Si1 C3 1.838(3)
Si1 C22 1.853(4)
Si1 C21 1.858(4)
Si1 C2 1.889(3)
Si2 C10 1.841(3)
Si2 C14 1.885(3)
Si2 C11 1.885(3)
Si2 C28 1.891(3)
O1 C17 1.444(3)
O1 C7 1.453(3)
O2 C20 1.346(3)
O2 C19 1.458(3)
O3 C20 1.209(3)
O4 C25 1.401(3)
O4 H4 0.8400
C1 C2 1.537(4)
C1 H1A 0.9800
C1 H1B 0.9800
C1 H1C 0.9800
C2 C24 1.524(4)
C2 C23 1.528(4)
C3 C4 1.202(4)
C4 C5 1.473(4)
C5 C20 1.515(4)
C5 C6 1.529(4)
C5 C25 1.588(4)
C6 C18 1.522(4)
C6 C7 1.532(4)
C6 H6 1.0000
C7 C8 1.527(4)
C7 H7 1.0000
C8 C9 1.463(4)
C8 H8A 0.9900
C8 H8B 0.9900
C9 C10 1.205(4)
C11 C12 1.535(4)
C11 C16 1.538(4)
C11 H11 1.0000
C12 H12A 0.9800
C12 H12B 0.9800
C12 H12C 0.9800
C13 C14 1.534(4)
C13 H13A 0.9800
C13 H13B 0.9800
C13 H13C 0.9800
C14 C15 1.527(4)
C14 H14 1.0000
C15 H15A 0.9800
C15 H15B 0.9800
C15 H15C 0.9800
C16 H16A 0.9800
C16 H16B 0.9800
C16 H16C 0.9800
C17 C18 1.525(4)
C17 H17A 0.9900
C17 H17B 0.9900
C18 C27 1.524(4)
C18 C19 1.528(4)
C19 H19A 0.9900
C19 H19B 0.9900
C21 H21A 0.9800
C21 H21B 0.9800
C21 H21C 0.9800
C22 H22A 0.9800
C22 H22B 0.9800
C22 H22C 0.9800
C23 H23A 0.9800
C23 H23B 0.9800
C23 H23C 0.9800
C24 H24A 0.9800
C24 H24B 0.9800
C24 H24C 0.9800
C25 C26 1.527(4)
C25 H25 1.0000
C26 C27 1.537(4)
C26 H26A 0.9900
C26 H26B 0.9900
C27 H27A 0.9900
C27 H27B 0.9900
C28 C29 1.530(4)
C28 C30 1.532(4)
C28 H28 1.0000
C29 H29A 0.9800
C29 H29B 0.9800
C29 H29C 0.9800
C30 H30A 0.9800
C30 H30B 0.9800
C30 H30C 0.9800

loop_
_geom_hbond_atom_site_label_D
_geom_hbond_atom_site_label_H
_geom_hbond_atom_site_label_A
_geom_hbond_distance_DH
_geom_hbond_distance_HA
_geom_hbond_distance_DA
_geom_hbond_angle_DHA
_geom_hbond_site_symmetry_A
O4 H4 O1 0.84 1.97 2.794(3) 166.1 4_666
